data_1550432
loop_
_publ_author_name
'Viertl, Wolfgang'
'Pann, Johann'
'Pehn, Richard'
'Roithmeyer, Helena'
'Bendig, Marvin'
'Rodr\'iguez-Villal\'on, Alba'
'Bereiter, Raphael'
'Heiderscheid, Max'
'M\"uller, Thomas'
'Zhao, Xia'
'Hofer, Thomas S.'
'Thompson, Mark E.'
'Shi, Shuyang'
'Brueggeller, Peter'

_publ_section_title
;
 Performance of enhanced DuBois type water reduction catalysts (WRC) in
 artificial photosynthesis - effects of various proton relays during
 catalysis.
;
_journal_issue 0
_journal_name_full 'Faraday discussions'
_journal_page_first 141
_journal_page_last 161
_journal_paper_doi 10.1039/c8fd00162f
_journal_volume 215
_journal_year 2019
_chemical_formula_moiety 'C62 H70 N2 O8 P4 Pd0.98, 2(B F4), 7.12(Cl), 0.38(O), 3.56(C H2)'
_chemical_formula_sum 'C65.56 H77.12 B2 Cl7.12 F8 N2 O8.38 P4 Pd0.98'
_chemical_formula_weight 1681.18
_chemical_name_systematic '[Pd(PNP-C1-Me)2](BF4)2'
_space_group_crystal_system monoclinic
_space_group_IT_number 15
_space_group_name_Hall '-C 2yc'
_space_group_name_H-M_alt 'C 1 2/c 1'
_symmetry_space_group_name_Hall '-C 2yc'
_symmetry_space_group_name_H-M 'C 1 2/c 1'
_atom_sites_solution_hydrogens geom
_audit_creation_method SHELXL-2014/7
_audit_update_record
;
2018-10-23 deposited with the CCDC.
2019-01-03 downloaded from the CCDC.
;
_cell_angle_alpha 90
_cell_angle_beta 114.5834(6)
_cell_angle_gamma 90
_cell_formula_units_Z 4
_cell_length_a 24.9341(5)
_cell_length_b 15.1575(3)
_cell_length_c 22.1525(4)
_cell_measurement_reflns_used 9802
_cell_measurement_temperature 193(2)
_cell_measurement_theta_max 52.84
_cell_measurement_theta_min 4.56
_cell_volume 7613.4(3)
_computing_cell_refinement 'Bruker SAINT-V 8.34A'
_computing_data_collection 'Bruker Apex II'
_computing_data_reduction 'Bruker SAINT-V 8.34A'
_computing_molecular_graphics SHELXLE
_computing_publication_material SHELXL-2014/7
_computing_structure_refinement 'SHELXL-2014/7 (Sheldrick, 2014)'
_computing_structure_solution 'Bruker Apex II'
_diffrn_ambient_temperature 193(2)
_diffrn_detector_area_resol_mean 10.4
_diffrn_measured_fraction_theta_full 0.999
_diffrn_measured_fraction_theta_max 0.999
_diffrn_measurement_device_type 'Bruker D8 QUEST PHOTON 100'
_diffrn_measurement_method '\f and \w scans'
_diffrn_radiation_type MoK\a
_diffrn_radiation_wavelength 0.71073
_diffrn_reflns_av_R_equivalents 0.0376
_diffrn_reflns_av_unetI/netI 0.0247
_diffrn_reflns_Laue_measured_fraction_full 0.999
_diffrn_reflns_Laue_measured_fraction_max 0.999
_diffrn_reflns_limit_h_max 29
_diffrn_reflns_limit_h_min -29
_diffrn_reflns_limit_k_max 18
_diffrn_reflns_limit_k_min -18
_diffrn_reflns_limit_l_max 22
_diffrn_reflns_limit_l_min -26
_diffrn_reflns_number 47109
_diffrn_reflns_point_group_measured_fraction_full 0.999
_diffrn_reflns_point_group_measured_fraction_max 0.999
_diffrn_reflns_theta_full 25.049
_diffrn_reflns_theta_max 25.049
_diffrn_reflns_theta_min 2.095
_diffrn_source 'Incoatec Microfocus'
_exptl_absorpt_coefficient_mu 0.645
_exptl_absorpt_correction_T_max 0.923
_exptl_absorpt_correction_T_min 0.887
_exptl_absorpt_correction_type multi-scan
_exptl_absorpt_process_details 'Bruker SADABS-2014/5'
_exptl_crystal_colour yellow
_exptl_crystal_density_diffrn 1.467
_exptl_crystal_density_method 'not measured'
_exptl_crystal_description prism
_exptl_crystal_F_000 3438.2
_exptl_crystal_size_max 0.180
_exptl_crystal_size_mid 0.140
_exptl_crystal_size_min 0.120
_exptl_transmission_factor_max 0.923
_exptl_transmission_factor_min 0.887
_refine_diff_density_max 1.860
_refine_diff_density_min -0.555
_refine_diff_density_rms 0.078
_refine_ls_extinction_method none
_refine_ls_goodness_of_fit_ref 1.071
_refine_ls_hydrogen_treatment constr
_refine_ls_matrix_type full
_refine_ls_number_parameters 521
_refine_ls_number_reflns 6459
_refine_ls_number_restraints 0
_refine_ls_restrained_S_all 1.071
_refine_ls_R_factor_all 0.0529
_refine_ls_R_factor_gt 0.0442
_refine_ls_shift/su_max 0.001
_refine_ls_shift/su_mean 0.000
_refine_ls_structure_factor_coef Fsqd
_refine_ls_weighting_details 'w=1/[\s^2^(Fo^2^)+(0.0691P)^2^+15.3279P] where P=(Fo^2^+2Fc^2^)/3'
_refine_ls_weighting_scheme calc
_refine_ls_wR_factor_gt 0.1134
_refine_ls_wR_factor_ref 0.1187
_reflns_Friedel_coverage 0.000
_reflns_number_gt 5606
_reflns_number_total 6754
_reflns_threshold_expression 'I > 2\s(I)'
_cod_data_source_file c8fd00162f2.cif
_cod_data_source_block 1a
_cod_depositor_comments 'Adding full bibliography for 1550432--1550436.cif.'
_cod_database_code 1550432
_shelx_shelxl_version_number 2014/7
_shelx_space_group_comment
;
The symmetry employed for this shelxl refinement is uniquely defined
by the following loop, which should always be used as a source of
symmetry information in preference to the above space-group names.
They are only intended as comments.
;
_shelx_estimated_absorpt_t_min 0.887
_shelx_estimated_absorpt_t_max 0.923
_exptl_absorpt_special_details 'Bruker SADABS-2014/5'

loop_
_space_group_symop_operation_xyz
'x, y, z'
'-x, y, -z+1/2'
'x+1/2, y+1/2, z'
'-x+1/2, y+1/2, -z+1/2'
'-x, -y, -z'
'x, -y, z-1/2'
'-x+1/2, -y+1/2, -z'
'x+1/2, -y+1/2, z-1/2'

loop_
_atom_site_label
_atom_site_type_symbol
_atom_site_fract_x
_atom_site_fract_y
_atom_site_fract_z
_atom_site_U_iso_or_equiv
_atom_site_adp_type
_atom_site_occupancy
_atom_site_site_symmetry_order
_atom_site_calc_flag
_atom_site_refinement_flags_posn
_atom_site_refinement_flags_adp
_atom_site_refinement_flags_occupancy
Pd1 Pd 0.5000 0.59128(2) 0.2500 0.01915(13) Uani 0.978(2) 2 d S T .
P1 P 0.59417(3) 0.60381(5) 0.24620(4) 0.0230(2) Uani 1 1 d . . .
P2 P 0.46136(3) 0.58272(5) 0.13227(4) 0.0237(2) Uani 1 1 d . . .
O1 O 0.70379(10) 0.57178(16) 0.22652(13) 0.0398(6) Uani 1 1 d . . .
O2 O 0.59481(10) 0.79833(14) 0.25270(11) 0.0359(5) Uani 1 1 d . . .
O3 O 0.45926(11) 0.38994(14) 0.14394(12) 0.0374(6) Uani 1 1 d . . .
O4 O 0.41880(11) 0.62966(17) -0.01202(11) 0.0399(6) Uani 1 1 d . . .
N1 N 0.56815(12) 0.58852(18) 0.11356(13) 0.0310(6) Uani 1 1 d . . .
C1 C 0.58614(14) 0.65314(19) 0.16624(14) 0.0268(6) Uani 1 1 d . . .
H1A H 0.5565 0.7010 0.1540 0.032 Uiso 1 1 calc R U .
H1B H 0.6242 0.6794 0.1716 0.032 Uiso 1 1 calc R U .
C2 C 0.51706(13) 0.5356(2) 0.10516(15) 0.0288(7) Uani 1 1 d . . .
H2A H 0.5315 0.4796 0.1295 0.035 Uiso 1 1 calc R U .
H2B H 0.4964 0.5206 0.0575 0.035 Uiso 1 1 calc R U .
C3 C 0.56643(19) 0.6276(3) 0.05232(18) 0.0511(10) Uani 1 1 d . . .
H3A H 0.5559 0.5822 0.0178 0.077 Uiso 1 1 calc R U .
H3B H 0.6053 0.6519 0.0606 0.077 Uiso 1 1 calc R U .
H3C H 0.5370 0.6749 0.0376 0.077 Uiso 1 1 calc R U .
C11 C 0.63103(14) 0.4993(2) 0.24962(14) 0.0294(7) Uani 1 1 d . . .
C12 C 0.68207(14) 0.4940(2) 0.23817(15) 0.0334(7) Uani 1 1 d . . .
C13 C 0.70816(17) 0.4127(3) 0.23946(18) 0.0435(9) Uani 1 1 d . . .
H13 H 0.7430 0.4090 0.2322 0.052 Uiso 1 1 calc R U .
C14 C 0.68303(18) 0.3370(3) 0.25146(18) 0.0493(10) Uani 1 1 d . . .
H14 H 0.7010 0.2815 0.2523 0.059 Uiso 1 1 calc R U .
C15 C 0.63246(19) 0.3405(2) 0.26230(18) 0.0458(9) Uani 1 1 d . . .
H15 H 0.6156 0.2882 0.2705 0.055 Uiso 1 1 calc R U .
C16 C 0.60675(16) 0.4225(2) 0.26090(16) 0.0349(7) Uani 1 1 d . . .
H16 H 0.5717 0.4257 0.2679 0.042 Uiso 1 1 calc R U .
C17 C 0.7492(2) 0.5696(3) 0.2034(2) 0.0597(11) Uani 1 1 d . . .
H17A H 0.7376 0.5299 0.1651 0.089 Uiso 1 1 calc R U .
H17B H 0.7858 0.5483 0.2390 0.089 Uiso 1 1 calc R U .
H17C H 0.7554 0.6291 0.1902 0.089 Uiso 1 1 calc R U .
C21 C 0.64921(13) 0.6742(2) 0.30735(15) 0.0277(6) Uani 1 1 d . . .
C22 C 0.64436(14) 0.7667(2) 0.30299(16) 0.0308(7) Uani 1 1 d . . .
C23 C 0.68783(16) 0.8201(2) 0.34948(18) 0.0408(8) Uani 1 1 d . . .
H23 H 0.6847 0.8825 0.3460 0.049 Uiso 1 1 calc R U .
C24 C 0.73527(16) 0.7812(3) 0.40032(19) 0.0486(10) Uani 1 1 d . . .
H24 H 0.7642 0.8174 0.4326 0.058 Uiso 1 1 calc R U .
C25 C 0.74130(16) 0.6908(3) 0.40501(18) 0.0470(9) Uani 1 1 d . . .
H25 H 0.7746 0.6651 0.4397 0.056 Uiso 1 1 calc R U .
C26 C 0.69851(14) 0.6371(2) 0.35888(16) 0.0358(7) Uani 1 1 d . . .
H26 H 0.7028 0.5748 0.3624 0.043 Uiso 1 1 calc R U .
C27 C 0.5941(2) 0.8892(2) 0.2348(2) 0.0577(11) Uani 1 1 d . . .
H27A H 0.6293 0.9023 0.2272 0.087 Uiso 1 1 calc R U .
H27B H 0.5939 0.9265 0.2708 0.087 Uiso 1 1 calc R U .
H27C H 0.5587 0.9011 0.1942 0.087 Uiso 1 1 calc R U .
C31 C 0.39852(13) 0.5095(2) 0.08944(14) 0.0291(7) Uani 1 1 d . . .
C32 C 0.40540(15) 0.4182(2) 0.09852(16) 0.0321(7) Uani 1 1 d . . .
C33 C 0.35926(17) 0.3608(2) 0.06258(18) 0.0439(9) Uani 1 1 d . . .
H33 H 0.3639 0.2987 0.0687 0.053 Uiso 1 1 calc R U .
C34 C 0.30615(18) 0.3968(3) 0.0174(2) 0.0503(10) Uani 1 1 d . . .
H34 H 0.2746 0.3586 -0.0080 0.060 Uiso 1 1 calc R U .
C35 C 0.29858(17) 0.4862(3) 0.00904(18) 0.0484(10) Uani 1 1 d . . .
H35 H 0.2618 0.5093 -0.0213 0.058 Uiso 1 1 calc R U .
C36 C 0.34445(15) 0.5429(2) 0.04477(16) 0.0370(8) Uani 1 1 d . . .
H36 H 0.3390 0.6049 0.0388 0.044 Uiso 1 1 calc R U .
C37 C 0.4712(2) 0.2967(2) 0.1474(2) 0.0578(11) Uani 1 1 d . . .
H37A H 0.4674 0.2757 0.1040 0.087 Uiso 1 1 calc R U .
H37B H 0.4430 0.2654 0.1599 0.087 Uiso 1 1 calc R U .
H37C H 0.5114 0.2856 0.1807 0.087 Uiso 1 1 calc R U .
C41 C 0.44099(13) 0.6899(2) 0.09353(14) 0.0270(6) Uani 1 1 d . . .
C42 C 0.42067(14) 0.7035(2) 0.02449(15) 0.0309(7) Uani 1 1 d . . .
C43 C 0.40525(16) 0.7876(3) -0.00166(18) 0.0438(9) Uani 1 1 d . . .
H43 H 0.3908 0.7965 -0.0482 0.053 Uiso 1 1 calc R U .
C44 C 0.41084(17) 0.8585(2) 0.0397(2) 0.0469(9) Uani 1 1 d . . .
H44 H 0.3998 0.9157 0.0212 0.056 Uiso 1 1 calc R U .
C45 C 0.43221(16) 0.8475(2) 0.10767(18) 0.0400(8) Uani 1 1 d . . .
H45 H 0.4366 0.8968 0.1359 0.048 Uiso 1 1 calc R U .
C46 C 0.44701(14) 0.7639(2) 0.13372(16) 0.0298(7) Uani 1 1 d . . .
H46 H 0.4618 0.7562 0.1804 0.036 Uiso 1 1 calc R U .
C47 C 0.39317(19) 0.6379(3) -0.08305(17) 0.0548(11) Uani 1 1 d . . .
H47A H 0.3883 0.5792 -0.1032 0.082 Uiso 1 1 calc R U .
H47B H 0.4191 0.6735 -0.0966 0.082 Uiso 1 1 calc R U .
H47C H 0.3546 0.6667 -0.0979 0.082 Uiso 1 1 calc R U .
F1 F 0.6704(7) 1.0326(13) 0.3599(10) 0.078(6) Uani 0.37 1 d . . P
F1A F 0.6705(5) 1.0249(8) 0.3794(6) 0.094(4) Uani 0.56 1 d . . P
F2 F 0.6428(7) 1.1297(8) 0.4280(5) 0.100(4) Uani 0.43 1 d . . P
F3 F 0.6698(7) 1.1631(6) 0.4061(8) 0.275(9) Uani 0.69 1 d . . P
F4 F 0.6418(6) 1.1501(6) 0.3292(6) 0.121(4) Uani 0.48 1 d . . P
F4A F 0.5977(7) 1.1313(9) 0.3189(7) 0.102(5) Uani 0.3 1 d . . P
F5 F 0.5780(2) 1.0687(6) 0.3398(4) 0.111(2) Uani 0.6 1 d . . P
F5A F 0.6332(7) 1.0554(15) 0.4254(7) 0.240(8) Uani 0.57 1 d . . P
B1 B 0.6382(2) 1.0941(3) 0.3735(3) 0.0531(12) Uani 1 1 d . . .
Cl1 Cl 0.6689(4) 1.0105(6) 0.6126(4) 0.0673(18) Uani 0.5 1 d . . P
Cl1A Cl 0.6747(5) 1.0052(7) 0.6046(5) 0.092(3) Uani 0.41 1 d . . P
Cl2 Cl 0.6731(2) 1.1974(4) 0.6146(2) 0.0994(14) Uani 0.67 1 d . . P
Cl2A Cl 0.6825(8) 1.1972(9) 0.5936(6) 0.131(7) Uani 0.26 1 d . . P
C4 C 0.6966(3) 1.1022(4) 0.5837(3) 0.0711(15) Uani 0.92 1 d . . P
H4A H 0.7402 1.1006 0.6015 0.085 Uiso 0.92 1 d R U P
H4B H 0.6806 1.1025 0.5346 0.085 Uiso 0.92 1 d R U P
Cl3 Cl 0.52546(7) 1.11725(11) 0.47640(8) 0.0645(4) Uani 0.78 1 d . . P
Cl4 Cl 0.42686(8) 1.11971(11) 0.34625(8) 0.0774(4) Uani 0.87 1 d . . P
Cl4A Cl 0.4520(18) 1.1027(19) 0.3118(17) 0.126(11) Uani 0.07 1 d . . P
C5 C 0.4872(3) 1.0608(4) 0.4047(3) 0.0775(17) Uani 0.86 1 d . . P
H5A H 0.4723 1.0054 0.4159 0.093 Uiso 0.86 1 d R U P
H5B H 0.5144 1.0445 0.3843 0.093 Uiso 0.86 1 d R U P
O5 O 0.5000 1.0271(11) 0.2500 0.111(6) Uani 0.38 2 d S T P

loop_
_atom_site_aniso_label
_atom_site_aniso_U_11
_atom_site_aniso_U_22
_atom_site_aniso_U_33
_atom_site_aniso_U_23
_atom_site_aniso_U_13
_atom_site_aniso_U_12
Pd1 0.02402(19) 0.01650(17) 0.01267(18) 0.000 0.00340(13) 0.000
P1 0.0261(4) 0.0209(4) 0.0175(4) -0.0024(3) 0.0047(3) -0.0009(3)
P2 0.0289(4) 0.0219(4) 0.0154(4) -0.0015(3) 0.0043(3) -0.0013(3)
O1 0.0361(13) 0.0404(13) 0.0477(15) -0.0034(11) 0.0223(11) 0.0015(10)
O2 0.0425(13) 0.0258(11) 0.0335(12) -0.0010(9) 0.0098(10) -0.0025(9)
O3 0.0472(14) 0.0218(11) 0.0393(13) -0.0012(9) 0.0140(11) -0.0014(9)
O4 0.0508(14) 0.0460(14) 0.0179(11) 0.0003(10) 0.0093(10) 0.0025(11)
N1 0.0373(15) 0.0343(14) 0.0223(13) -0.0053(10) 0.0132(11) -0.0056(11)
C1 0.0340(16) 0.0237(15) 0.0206(14) -0.0001(11) 0.0094(12) -0.0021(12)
C2 0.0334(16) 0.0296(16) 0.0211(15) -0.0066(12) 0.0090(13) -0.0008(13)
C3 0.061(2) 0.068(3) 0.0273(19) -0.0080(17) 0.0215(18) -0.026(2)
C11 0.0336(16) 0.0293(16) 0.0187(15) -0.0043(12) 0.0042(12) 0.0036(13)
C12 0.0346(17) 0.0367(18) 0.0222(15) -0.0058(13) 0.0053(13) 0.0036(14)
C13 0.042(2) 0.048(2) 0.0326(19) -0.0065(15) 0.0081(16) 0.0127(16)
C14 0.058(2) 0.037(2) 0.037(2) -0.0027(15) 0.0045(17) 0.0193(17)
C15 0.064(2) 0.0274(18) 0.0344(19) 0.0015(14) 0.0093(17) 0.0067(16)
C16 0.0462(19) 0.0286(17) 0.0243(16) 0.0009(12) 0.0092(14) 0.0011(14)
C17 0.050(2) 0.068(3) 0.069(3) 0.000(2) 0.033(2) 0.003(2)
C21 0.0306(16) 0.0275(16) 0.0239(15) -0.0051(12) 0.0103(13) -0.0037(12)
C22 0.0332(16) 0.0311(16) 0.0273(16) -0.0058(13) 0.0118(13) -0.0052(13)
C23 0.047(2) 0.0297(17) 0.045(2) -0.0132(15) 0.0188(17) -0.0119(15)
C24 0.0382(19) 0.054(2) 0.042(2) -0.0213(17) 0.0047(16) -0.0154(17)
C25 0.0310(18) 0.062(2) 0.035(2) -0.0121(17) 0.0009(15) -0.0020(17)
C26 0.0328(17) 0.0407(19) 0.0265(17) -0.0069(14) 0.0050(14) 0.0003(14)
C27 0.069(3) 0.031(2) 0.058(3) 0.0083(17) 0.011(2) -0.0033(18)
C31 0.0318(16) 0.0325(16) 0.0199(14) -0.0042(12) 0.0076(13) -0.0056(13)
C32 0.0402(18) 0.0313(17) 0.0255(16) -0.0065(12) 0.0143(14) -0.0080(13)
C33 0.057(2) 0.0351(19) 0.042(2) -0.0099(15) 0.0230(18) -0.0152(17)
C34 0.048(2) 0.059(3) 0.037(2) -0.0161(17) 0.0098(17) -0.0271(19)
C35 0.038(2) 0.067(3) 0.0283(18) -0.0040(17) 0.0028(15) -0.0142(18)
C36 0.0381(18) 0.0418(19) 0.0263(16) 0.0008(14) 0.0085(14) -0.0063(15)
C37 0.067(3) 0.0246(18) 0.073(3) -0.0032(18) 0.020(2) 0.0062(17)
C41 0.0286(15) 0.0282(15) 0.0203(14) 0.0014(11) 0.0062(12) -0.0007(12)
C42 0.0320(16) 0.0362(17) 0.0204(15) 0.0035(12) 0.0069(13) -0.0007(13)
C43 0.046(2) 0.050(2) 0.0308(18) 0.0164(16) 0.0105(16) 0.0044(17)
C44 0.052(2) 0.0330(19) 0.053(2) 0.0157(17) 0.0191(18) 0.0055(16)
C45 0.0439(19) 0.0291(17) 0.045(2) 0.0003(14) 0.0164(16) 0.0006(14)
C46 0.0324(16) 0.0294(16) 0.0266(16) -0.0013(12) 0.0114(13) -0.0002(13)
C47 0.056(2) 0.081(3) 0.0171(17) -0.0004(17) 0.0052(16) 0.022(2)
F1 0.061(8) 0.074(9) 0.133(14) -0.041(8) 0.074(11) -0.004(6)
F1A 0.090(7) 0.039(4) 0.096(7) -0.014(4) -0.018(5) 0.029(4)
F2 0.184(11) 0.074(7) 0.058(4) -0.019(5) 0.066(6) 0.006(7)
F3 0.262(14) 0.057(5) 0.289(15) -0.070(7) -0.101(11) 0.057(7)
F4 0.168(10) 0.080(6) 0.155(10) 0.062(6) 0.109(9) 0.027(7)
F4A 0.080(8) 0.072(8) 0.086(8) -0.002(6) -0.035(7) 0.023(7)
F5 0.041(3) 0.150(7) 0.126(6) 0.002(5) 0.018(3) 0.008(3)
F5A 0.279(17) 0.35(2) 0.169(12) -0.021(14) 0.167(13) -0.090(17)
B1 0.059(3) 0.051(3) 0.046(3) -0.004(2) 0.018(2) 0.016(2)
Cl1 0.076(3) 0.073(4) 0.050(2) -0.007(2) 0.024(2) -0.015(2)
Cl1A 0.094(5) 0.057(4) 0.069(5) -0.017(3) -0.022(3) 0.024(3)
Cl2 0.1021(19) 0.0691(17) 0.091(3) -0.016(2) 0.004(2) 0.0426(13)
Cl2A 0.235(15) 0.048(4) 0.064(6) -0.006(4) 0.016(6) 0.048(6)
C4 0.075(4) 0.083(4) 0.059(3) -0.001(3) 0.032(3) 0.013(3)
Cl3 0.0647(9) 0.0721(9) 0.0620(9) 0.0072(7) 0.0315(7) 0.0071(7)
Cl4 0.0948(11) 0.0690(9) 0.0638(9) -0.0024(7) 0.0284(8) -0.0160(8)
Cl4A 0.16(3) 0.10(2) 0.10(2) -0.008(14) 0.03(2) -0.025(18)
C5 0.089(4) 0.062(4) 0.089(5) 0.006(3) 0.045(4) 0.007(3)
O5 0.110(12) 0.072(10) 0.167(18) 0.000 0.074(12) 0.000

loop_
_atom_type_symbol
_atom_type_description
_atom_type_scat_dispersion_real
_atom_type_scat_dispersion_imag
_atom_type_scat_source
C C 0.0033 0.0016 'International Tables Vol C Tables 4.2.6.8 and 6.1.1.4'
H H 0.0000 0.0000 'International Tables Vol C Tables 4.2.6.8 and 6.1.1.4'
B B 0.0013 0.0007 'International Tables Vol C Tables 4.2.6.8 and 6.1.1.4'
N N 0.0061 0.0033 'International Tables Vol C Tables 4.2.6.8 and 6.1.1.4'
O O 0.0106 0.0060 'International Tables Vol C Tables 4.2.6.8 and 6.1.1.4'
F F 0.0171 0.0103 'International Tables Vol C Tables 4.2.6.8 and 6.1.1.4'
P P 0.1023 0.0942 'International Tables Vol C Tables 4.2.6.8 and 6.1.1.4'
Pd Pd -0.9988 1.0072 'International Tables Vol C Tables 4.2.6.8 and 6.1.1.4'
Cl Cl 0.1484 0.1585 'International Tables Vol C Tables 4.2.6.8 and 6.1.1.4'

loop_
_geom_angle_atom_site_label_1
_geom_angle_atom_site_label_2
_geom_angle_atom_site_label_3
_geom_angle
_geom_angle_site_symmetry_1
_geom_angle_site_symmetry_3
P2 Pd1 P2 173.75(4) 2_655 .
P2 Pd1 P1 85.50(3) 2_655 2_655
P2 Pd1 P1 95.00(3) . 2_655
P2 Pd1 P1 95.00(3) 2_655 .
P2 Pd1 P1 85.50(3) . .
P1 Pd1 P1 170.89(4) 2_655 .
C11 P1 C21 105.56(14) . .
C11 P1 C1 104.07(14) . .
C21 P1 C1 102.88(14) . .
C11 P1 Pd1 114.60(11) . .
C21 P1 Pd1 117.90(10) . .
C1 P1 Pd1 110.37(10) . .
C41 P2 C31 106.73(14) . .
C41 P2 C2 106.86(14) . .
C31 P2 C2 101.07(14) . .
C41 P2 Pd1 112.16(10) . .
C31 P2 Pd1 118.06(10) . .
C2 P2 Pd1 110.92(10) . .
C12 O1 C17 119.0(3) . .
C22 O2 C27 117.9(3) . .
C32 O3 C37 117.7(3) . .
C42 O4 C47 117.8(3) . .
C1 N1 C2 116.1(2) . .
C1 N1 C3 110.7(3) . .
C2 N1 C3 114.8(3) . .
N1 C1 P1 111.8(2) . .
N1 C1 H1A 109.2 . .
P1 C1 H1A 109.2 . .
N1 C1 H1B 109.2 . .
P1 C1 H1B 109.2 . .
H1A C1 H1B 107.9 . .
N1 C2 P2 118.6(2) . .
N1 C2 H2A 107.7 . .
P2 C2 H2A 107.7 . .
N1 C2 H2B 107.7 . .
P2 C2 H2B 107.7 . .
H2A C2 H2B 107.1 . .
N1 C3 H3A 109.5 . .
N1 C3 H3B 109.5 . .
H3A C3 H3B 109.5 . .
N1 C3 H3C 109.5 . .
H3A C3 H3C 109.5 . .
H3B C3 H3C 109.5 . .
C16 C11 C12 118.9(3) . .
C16 C11 P1 119.3(3) . .
C12 C11 P1 121.7(2) . .
O1 C12 C13 123.4(3) . .
O1 C12 C11 116.5(3) . .
C13 C12 C11 120.1(3) . .
C14 C13 C12 119.6(4) . .
C14 C13 H13 120.2 . .
C12 C13 H13 120.2 . .
C15 C14 C13 121.4(3) . .
C15 C14 H14 119.3 . .
C13 C14 H14 119.3 . .
C14 C15 C16 118.4(4) . .
C14 C15 H15 120.8 . .
C16 C15 H15 120.8 . .
C11 C16 C15 121.6(4) . .
C11 C16 H16 119.2 . .
C15 C16 H16 119.2 . .
O1 C17 H17A 109.5 . .
O1 C17 H17B 109.5 . .
H17A C17 H17B 109.5 . .
O1 C17 H17C 109.5 . .
H17A C17 H17C 109.5 . .
H17B C17 H17C 109.5 . .
C26 C21 C22 118.5(3) . .
C26 C21 P1 120.4(2) . .
C22 C21 P1 121.1(2) . .
O2 C22 C23 124.0(3) . .
O2 C22 C21 115.5(3) . .
C23 C22 C21 120.5(3) . .
C24 C23 C22 119.4(3) . .
C24 C23 H23 120.3 . .
C22 C23 H23 120.3 . .
C25 C24 C23 121.0(3) . .
C25 C24 H24 119.5 . .
C23 C24 H24 119.5 . .
C24 C25 C26 120.0(3) . .
C24 C25 H25 120.0 . .
C26 C25 H25 120.0 . .
C25 C26 C21 120.6(3) . .
C25 C26 H26 119.7 . .
C21 C26 H26 119.7 . .
O2 C27 H27A 109.5 . .
O2 C27 H27B 109.5 . .
H27A C27 H27B 109.5 . .
O2 C27 H27C 109.5 . .
H27A C27 H27C 109.5 . .
H27B C27 H27C 109.5 . .
C36 C31 C32 119.1(3) . .
C36 C31 P2 120.9(2) . .
C32 C31 P2 119.9(2) . .
O3 C32 C31 116.1(3) . .
O3 C32 C33 123.1(3) . .
C31 C32 C33 120.8(3) . .
C34 C33 C32 118.3(3) . .
C34 C33 H33 120.8 . .
C32 C33 H33 120.8 . .
C35 C34 C33 121.4(3) . .
C35 C34 H34 119.3 . .
C33 C34 H34 119.3 . .
C34 C35 C36 120.1(4) . .
C34 C35 H35 119.9 . .
C36 C35 H35 119.9 . .
C35 C36 C31 120.3(3) . .
C35 C36 H36 119.9 . .
C31 C36 H36 119.9 . .
O3 C37 H37A 109.5 . .
O3 C37 H37B 109.5 . .
H37A C37 H37B 109.5 . .
O3 C37 H37C 109.5 . .
H37A C37 H37C 109.5 . .
H37B C37 H37C 109.5 . .
C46 C41 C42 117.8(3) . .
C46 C41 P2 118.9(2) . .
C42 C41 P2 123.3(2) . .
O4 C42 C43 124.7(3) . .
O4 C42 C41 115.4(3) . .
C43 C42 C41 119.9(3) . .
C44 C43 C42 120.3(3) . .
C44 C43 H43 119.9 . .
C42 C43 H43 119.9 . .
C43 C44 C45 121.0(3) . .
C43 C44 H44 119.5 . .
C45 C44 H44 119.5 . .
C46 C45 C44 118.8(3) . .
C46 C45 H45 120.6 . .
C44 C45 H45 120.6 . .
C45 C46 C41 122.1(3) . .
C45 C46 H46 118.9 . .
C41 C46 H46 118.9 . .
O4 C47 H47A 109.5 . .
O4 C47 H47B 109.5 . .
H47A C47 H47B 109.5 . .
O4 C47 H47C 109.5 . .
H47A C47 H47C 109.5 . .
H47B C47 H47C 109.5 . .
F1A B1 F3 112.2(9) . .
F2 B1 F4 114.8(8) . .
F1A B1 F4 111.1(8) . .
F3 B1 F1 113.1(12) . .
F4A B1 F1 112.7(12) . .
F1A B1 F5 108.0(8) . .
F1 B1 F5 107.0(9) . .
Cl2 Cl2A C4 108(2) . .
Cl1A C4 Cl2 113.4(6) . .
Cl1 C4 Cl2 104.6(5) . .
Cl2A C4 H4A 104.3 . .
Cl1A C4 H4A 107.2 . .
Cl1 C4 H4A 111.3 . .
Cl2 C4 H4A 110.2 . .
Cl1A C4 H4B 106.0 . .
Cl1 C4 H4B 111.0 . .
Cl2 C4 H4B 111.6 . .
H4A C4 H4B 108.1 . .
Cl3 C5 Cl4 113.9(4) . .
Cl3 C5 H5A 108.4 . .
Cl4 C5 H5A 108.5 . .
Cl3 C5 H5B 109.1 . .
Cl4 C5 H5B 109.1 . .
H5A C5 H5B 107.6 . .

loop_
_geom_bond_atom_site_label_1
_geom_bond_atom_site_label_2
_geom_bond_distance
_geom_bond_site_symmetry_2
Pd1 P2 2.3782(7) 2_655
Pd1 P2 2.3782(7) .
Pd1 P1 2.3919(8) 2_655
Pd1 P1 2.3920(8) .
P1 C11 1.817(3) .
P1 C21 1.819(3) .
P1 C1 1.855(3) .
P2 C41 1.808(3) .
P2 C31 1.831(3) .
P2 C2 1.869(3) .
O1 C12 1.366(4) .
O1 C17 1.424(5) .
O2 C22 1.361(4) .
O2 C27 1.431(4) .
O3 C32 1.369(4) .
O3 C37 1.440(4) .
O4 C42 1.370(4) .
O4 C47 1.436(4) .
N1 C1 1.445(4) .
N1 C2 1.450(4) .
N1 C3 1.464(5) .
C1 H1A 0.9900 .
C1 H1B 0.9900 .
C2 H2A 0.9900 .
C2 H2B 0.9900 .
C3 H3A 0.9800 .
C3 H3B 0.9800 .
C3 H3C 0.9800 .
C11 C16 1.382(5) .
C11 C12 1.400(5) .
C12 C13 1.388(5) .
C13 C14 1.385(6) .
C13 H13 0.9500 .
C14 C15 1.379(6) .
C14 H14 0.9500 .
C15 C16 1.393(5) .
C15 H15 0.9500 .
C16 H16 0.9500 .
C17 H17A 0.9800 .
C17 H17B 0.9800 .
C17 H17C 0.9800 .
C21 C26 1.401(5) .
C21 C22 1.407(4) .
C22 C23 1.401(5) .
C23 C24 1.381(6) .
C23 H23 0.9500 .
C24 C25 1.378(6) .
C24 H24 0.9500 .
C25 C26 1.392(5) .
C25 H25 0.9500 .
C26 H26 0.9500 .
C27 H27A 0.9800 .
C27 H27B 0.9800 .
C27 H27C 0.9800 .
C31 C36 1.394(5) .
C31 C32 1.398(5) .
C32 C33 1.398(5) .
C33 C34 1.397(6) .
C33 H33 0.9500 .
C34 C35 1.369(6) .
C34 H34 0.9500 .
C35 C36 1.386(5) .
C35 H35 0.9500 .
C36 H36 0.9500 .
C37 H37A 0.9800 .
C37 H37B 0.9800 .
C37 H37C 0.9800 .
C41 C46 1.401(4) .
C41 C42 1.412(4) .
C42 C43 1.387(5) .
C43 C44 1.382(6) .
C43 H43 0.9500 .
C44 C45 1.382(6) .
C44 H44 0.9500 .
C45 C46 1.379(5) .
C45 H45 0.9500 .
C46 H46 0.9500 .
C47 H47A 0.9800 .
C47 H47B 0.9800 .
C47 H47C 0.9800 .
F1 B1 1.345(15) .
F2 B1 1.282(10) .
F3 B1 1.328(11) .
F4 B1 1.329(9) .
Cl1 C4 1.785(9) .
Cl2 C4 1.797(7) .
C4 H4A 0.9901 .
C4 H4B 0.9900 .
Cl3 C5 1.703(7) .
Cl4 C5 1.766(7) .
C5 H5A 0.9899 .
C5 H5B 0.9901 .

loop_
_geom_torsion_atom_site_label_1
_geom_torsion_atom_site_label_2
_geom_torsion_atom_site_label_3
_geom_torsion_atom_site_label_4
_geom_torsion
C2 N1 C1 P1 51.1(3)
C3 N1 C1 P1 -175.8(3)
C11 P1 C1 N1 42.3(3)
C21 P1 C1 N1 152.2(2)
Pd1 P1 C1 N1 -81.1(2)
C1 N1 C2 P2 26.5(4)
C3 N1 C2 P2 -104.8(3)
C41 P2 C2 N1 52.1(3)
C31 P2 C2 N1 163.6(2)
Pd1 P2 C2 N1 -70.4(2)
C21 P1 C11 C16 124.8(3)
C1 P1 C11 C16 -127.2(3)
Pd1 P1 C11 C16 -6.6(3)
C21 P1 C11 C12 -58.1(3)
C1 P1 C11 C12 49.9(3)
Pd1 P1 C11 C12 170.5(2)
C17 O1 C12 C13 11.1(5)
C17 O1 C12 C11 -169.3(3)
C16 C11 C12 O1 179.2(3)
P1 C11 C12 O1 2.1(4)
C16 C11 C12 C13 -1.2(4)
P1 C11 C12 C13 -178.3(3)
O1 C12 C13 C14 -179.8(3)
C11 C12 C13 C14 0.6(5)
C12 C13 C14 C15 -0.1(5)
C13 C14 C15 C16 0.0(5)
C12 C11 C16 C15 1.2(5)
P1 C11 C16 C15 178.3(3)
C14 C15 C16 C11 -0.6(5)
C11 P1 C21 C26 -20.8(3)
C1 P1 C21 C26 -129.6(3)
Pd1 P1 C21 C26 108.7(3)
C11 P1 C21 C22 157.2(3)
C1 P1 C21 C22 48.4(3)
Pd1 P1 C21 C22 -73.3(3)
C27 O2 C22 C23 17.6(5)
C27 O2 C22 C21 -164.1(3)
C26 C21 C22 O2 -178.6(3)
P1 C21 C22 O2 3.3(4)
C26 C21 C22 C23 -0.3(5)
P1 C21 C22 C23 -178.4(3)
O2 C22 C23 C24 177.3(3)
C21 C22 C23 C24 -0.9(5)
C22 C23 C24 C25 1.7(6)
C23 C24 C25 C26 -1.4(6)
C24 C25 C26 C21 0.2(6)
C22 C21 C26 C25 0.7(5)
P1 C21 C26 C25 178.8(3)
C41 P2 C31 C36 -10.0(3)
C2 P2 C31 C36 -121.6(3)
Pd1 P2 C31 C36 117.3(2)
C41 P2 C31 C32 166.4(3)
C2 P2 C31 C32 54.8(3)
Pd1 P2 C31 C32 -66.3(3)
C37 O3 C32 C31 -170.7(3)
C37 O3 C32 C33 9.2(5)
C36 C31 C32 O3 -178.9(3)
P2 C31 C32 O3 4.7(4)
C36 C31 C32 C33 1.2(5)
P2 C31 C32 C33 -175.2(3)
O3 C32 C33 C34 -180.0(3)
C31 C32 C33 C34 -0.1(5)
C32 C33 C34 C35 -1.2(6)
C33 C34 C35 C36 1.2(6)
C34 C35 C36 C31 0.0(6)
C32 C31 C36 C35 -1.2(5)
P2 C31 C36 C35 175.2(3)
C31 P2 C41 C46 128.2(3)
C2 P2 C41 C46 -124.3(2)
Pd1 P2 C41 C46 -2.6(3)
C31 P2 C41 C42 -53.6(3)
C2 P2 C41 C42 53.9(3)
Pd1 P2 C41 C42 175.6(2)
C47 O4 C42 C43 -7.0(5)
C47 O4 C42 C41 174.1(3)
C46 C41 C42 O4 176.4(3)
P2 C41 C42 O4 -1.8(4)
C46 C41 C42 C43 -2.5(5)
P2 C41 C42 C43 179.3(3)
O4 C42 C43 C44 -177.5(3)
C41 C42 C43 C44 1.3(5)
C42 C43 C44 C45 0.5(6)
C43 C44 C45 C46 -1.2(6)
C44 C45 C46 C41 -0.1(5)
C42 C41 C46 C45 1.9(5)
P2 C41 C46 C45 -179.8(3)
F5A F2 F3 B1 34.2(18)
F5A F2 F3 F4 61(2)
B1 F2 F3 F4 27.1(9)
F2 F3 F4 F4A 18.3(15)
B1 F3 F4 F4A 48.3(10)
F2 F3 F4 B1 -30.1(10)
B1 F4 F4A F5 -17.0(19)
F3 F4 F4A F5 -58(2)
F3 F4 F4A B1 -41.1(6)
F4 F4A F5 B1 16.9(19)
F3 F2 F5A B1 -34.3(18)
F3 F2 F5A F1A -1(2)
B1 F2 F5A F1A 33.0(8)
B1 F1A F5A F2 -39.6(12)
F3 F2 B1 F1A 98.1(12)
F5A F2 B1 F1A -52.0(16)
F5A F2 B1 F3 -150.2(17)
F3 F2 B1 F4 -33.6(13)
F5A F2 B1 F4 176.2(14)
F3 F2 B1 F4A -85.7(15)
F5A F2 B1 F4A 124.1(16)
F3 F2 B1 F5A 150.2(17)
F3 F2 B1 F1 85.8(15)
F5A F2 B1 F1 -64.4(19)
F3 F2 B1 F5 -142.3(9)
F5A F2 B1 F5 67.6(13)
F5A F1A B1 F2 38.9(10)
F5A F1A B1 F3 93.9(13)
F5A F1A B1 F4 172.4(11)
F5A F1A B1 F4A -136.5(17)
F5A F1A B1 F1 -170(4)
F5A F1A B1 F5 -79.4(9)
F4 F3 B1 F2 -148.1(12)
F2 F3 B1 F1A -105.9(13)
F4 F3 B1 F1A 106.1(9)
F2 F3 B1 F4 148.1(12)
F2 F3 B1 F4A 111.6(14)
F4 F3 B1 F4A -36.5(11)
F2 F3 B1 F5A -23.2(14)
F4 F3 B1 F5A -171.3(12)
F2 F3 B1 F1 -126.9(14)
F4 F3 B1 F1 85.1(11)
F2 F3 B1 F5 64.4(17)
F4 F3 B1 F5 -83.7(17)
F4A F4 B1 F2 -101.1(14)
F3 F4 B1 F2 26.5(12)
F4A F4 B1 F1A 124.9(12)
F3 F4 B1 F1A -107.5(11)
F4A F4 B1 F3 -127.6(13)
F3 F4 B1 F4A 127.6(13)
F4A F4 B1 F5A -88(5)
F3 F4 B1 F5A 39(5)
F4A F4 B1 F1 119.0(13)
F3 F4 B1 F1 -113.4(12)
F4A F4 B1 F5 11.3(12)
F3 F4 B1 F5 138.8(9)
F4 F4A B1 F2 101.9(14)
F5 F4A B1 F2 -92.0(10)
F4 F4A B1 F1A -82.6(14)
F5 F4A B1 F1A 83.5(17)
F4 F4A B1 F3 50.5(15)
F5 F4A B1 F3 -143.4(12)
F5 F4A B1 F4 166.1(15)
F4 F4A B1 F5A 161.6(15)
F5 F4A B1 F5A -32.3(16)
F4 F4A B1 F1 -71.3(13)
F5 F4A B1 F1 94.8(13)
F4 F4A B1 F5 -166.1(15)
F1A F5A B1 F2 -134.0(13)
F2 F5A B1 F1A 134.0(13)
F2 F5A B1 F3 22.6(13)
F1A F5A B1 F3 -111.5(9)
F2 F5A B1 F4 -15(5)
F1A F5A B1 F4 -149(5)
F2 F5A B1 F4A -90.7(14)
F1A F5A B1 F4A 135.3(13)
F2 F5A B1 F1 137.5(15)
F1A F5A B1 F1 3.5(14)
F2 F5A B1 F5 -116.3(13)
F1A F5A B1 F5 109.6(8)
F4A F5 B1 F2 109.0(11)
F4A F5 B1 F1A -126.3(12)
F4A F5 B1 F3 63.2(19)
F4A F5 B1 F4 -10.3(12)
F4A F5 B1 F5A 156.0(14)
F4A F5 B1 F1 -106.0(14)
Cl2 Cl2A C4 Cl1A 18(3)
Cl2 Cl2A C4 Cl1 16(3)
Cl2A Cl2 C4 Cl1A -165(2)
Cl2A Cl2 C4 Cl1 -166(2)
Cl4A Cl4 C5 Cl3 125.5(14)
